data_7241867
loop_
_publ_author_name
'Min, Xue'
'Tian, Hong-rui'
'Li, Ming'
'Tian, Di'

_publ_section_title
;
 Fabrication of new structures from a 3D cobalt phosphonate network:
 structural transformation and proton conductivity investigation
;
_journal_issue 4
_journal_name_full CrystEngComm
_journal_page_first 876
_journal_page_last 883
_journal_paper_doi 10.1039/D0CE01508C
_journal_volume 23
_journal_year 2021
_chemical_formula_sum 'C34 H18 Br2 N2 O10 Ru3'
_chemical_formula_weight 1077.52
_space_group_crystal_system triclinic
_space_group_IT_number 2
_space_group_name_Hall '-P 1'
_space_group_name_H-M_alt 'P -1'
_atom_sites_solution_hydrogens geom
_audit_block_doi 10.5517/ccdc.csd.cc1mh65h
_audit_creation_method SHELXL-2014/7
_audit_update_record
;
2016-09-13 deposited with the CCDC.	2020-12-02 downloaded from the CCDC.
;
_cell_angle_alpha 80.5840(10)
_cell_angle_beta 74.3200(10)
_cell_angle_gamma 67.5180(10)
_cell_formula_units_Z 2
_cell_length_a 9.9227(5)
_cell_length_b 12.4570(6)
_cell_length_c 16.0614(8)
_cell_measurement_reflns_used 2318
_cell_measurement_temperature 296(2)
_cell_measurement_theta_max 25.19
_cell_measurement_theta_min 1.01
_cell_volume 1762.10(15)
_computing_cell_refinement 'SAINT (Bruker, 1999)'
_computing_data_collection 'SMART (Bruker, 1998)'
_computing_data_reduction SAINT
_computing_molecular_graphics 'Bruker SHELXTL'
_computing_publication_material 'Bruker SHELXTL'
_computing_structure_refinement 'SHELXL-2014/7 (Sheldrick, 2014)'
_computing_structure_solution 'SHELXT (Sheldrick, 2013)'
_diffrn_ambient_temperature 296(2)
_diffrn_measured_fraction_theta_full 0.987
_diffrn_measured_fraction_theta_max 0.986
_diffrn_measurement_device_type 'Bruker SMART CCD area-detector'
_diffrn_measurement_method '\w scans'
_diffrn_radiation_monochromator graphite
_diffrn_radiation_source 'fine--focus sealed tube'
_diffrn_radiation_type MoK\a
_diffrn_radiation_wavelength 0.71073
_diffrn_reflns_av_R_equivalents 0.0329
_diffrn_reflns_av_unetI/netI 0.0356
_diffrn_reflns_Laue_measured_fraction_full 0.987
_diffrn_reflns_Laue_measured_fraction_max 0.986
_diffrn_reflns_limit_h_max 13
_diffrn_reflns_limit_h_min -13
_diffrn_reflns_limit_k_max 16
_diffrn_reflns_limit_k_min -16
_diffrn_reflns_limit_l_max 21
_diffrn_reflns_limit_l_min -21
_diffrn_reflns_number 24809
_diffrn_reflns_point_group_measured_fraction_full 0.987
_diffrn_reflns_point_group_measured_fraction_max 0.986
_diffrn_reflns_theta_full 25.242
_diffrn_reflns_theta_max 28.315
_diffrn_reflns_theta_min 2.281
_exptl_absorpt_coefficient_mu 3.596
_exptl_absorpt_correction_T_max 0.5636
_exptl_absorpt_correction_T_min 0.3812
_exptl_absorpt_correction_type multi-scan
_exptl_absorpt_process_details '(<i>SADABS</i>; Sheldrick, 1996)'
_exptl_crystal_colour yellow
_exptl_crystal_density_diffrn 2.031
_exptl_crystal_description block
_exptl_crystal_F_000 1036
_exptl_crystal_size_max 0.28
_exptl_crystal_size_mid 0.26
_exptl_crystal_size_min 0.19
_refine_diff_density_max 2.251
_refine_diff_density_min -1.380
_refine_diff_density_rms 0.296
_refine_ls_extinction_coef 0.0441(15)
_refine_ls_extinction_expression Fc^*^=kFc[1+0.001xFc^2^\l^3^/sin(2\q)]^-1/4^
_refine_ls_extinction_method 'SHELXL-2014/7 (Sheldrick 2014'
_refine_ls_goodness_of_fit_ref 1.023
_refine_ls_hydrogen_treatment constr
_refine_ls_matrix_type full
_refine_ls_number_parameters 461
_refine_ls_number_reflns 8654
_refine_ls_number_restraints 0
_refine_ls_restrained_S_all 1.023
_refine_ls_R_factor_all 0.0473
_refine_ls_R_factor_gt 0.0381
_refine_ls_shift/su_max 0.002
_refine_ls_shift/su_mean 0.000
_refine_ls_structure_factor_coef Fsqd
_refine_ls_weighting_details 'w=1/[\s^2^(Fo^2^)+(0.0775P)^2^+1.4560P] where P=(Fo^2^+2Fc^2^)/3'
_refine_ls_weighting_scheme calc
_refine_ls_wR_factor_gt 0.1040
_refine_ls_wR_factor_ref 0.1211
_reflns_Friedel_coverage 0.000
_reflns_number_gt 7490
_reflns_number_total 8654
_reflns_threshold_expression 'I > 2\s(I)'
_cod_data_source_file d0ce01508c2.cif
_cod_data_source_block 1
_cod_depositor_comments 'Adding full bibliography for 7241867--7242014.cif.'
_cod_database_code 7241867
_shelx_shelxl_version_number 2014/7
_shelx_space_group_comment
;
The symmetry employed for this shelxl refinement is uniquely defined
by the following loop, which should always be used as a source of
symmetry information in preference to the above space-group names.
They are only intended as comments.
;

loop_
_space_group_symop_operation_xyz
'x, y, z'
'-x, -y, -z'

loop_
_atom_site_label
_atom_site_type_symbol
_atom_site_fract_x
_atom_site_fract_y
_atom_site_fract_z
_atom_site_U_iso_or_equiv
_atom_site_adp_type
_atom_site_occupancy
_atom_site_site_symmetry_order
_atom_site_calc_flag
_atom_site_refinement_flags_posn
_atom_site_refinement_flags_adp
_atom_site_refinement_flags_occupancy
_atom_site_disorder_assembly
_atom_site_disorder_group
Br1 Br 0.49005(8) 0.14167(5) 0.31571(3) 0.0813(2) Uani 1 1 d . . . . .
Br2 Br 0.72595(8) 0.78184(6) 1.02169(4) 0.0870(2) Uani 1 1 d . . . . .
C1 C 0.6561(4) 0.6261(3) 0.8364(2) 0.0452(8) Uani 1 1 d . . . . .
H1 H 0.5785 0.6376 0.8101 0.054 Uiso 1 1 calc R U . . .
C2 C 0.6357(5) 0.7007(4) 0.8982(3) 0.0537(9) Uani 1 1 d . . . . .
H2 H 0.5453 0.7620 0.9131 0.064 Uiso 1 1 calc R U . . .
C3 C 0.7517(5) 0.6818(4) 0.9366(3) 0.0535(10) Uani 1 1 d . . . . .
C4 C 0.8868(5) 0.5914(4) 0.9150(3) 0.0539(9) Uani 1 1 d . . . . .
H4 H 0.9641 0.5803 0.9415 0.065 Uiso 1 1 calc R U . . .
C5 C 0.9061(5) 0.5176(4) 0.8538(3) 0.0494(9) Uani 1 1 d . . . . .
H5 H 0.9964 0.4561 0.8395 0.059 Uiso 1 1 calc R U . . .
C6 C 0.7909(4) 0.5348(3) 0.8136(2) 0.0405(7) Uani 1 1 d . . . . .
C7 C 0.7897(4) 0.5089(3) 0.6747(2) 0.0416(7) Uani 1 1 d . . . . .
H7 H 0.7470 0.5897 0.6721 0.050 Uiso 1 1 calc R U . . .
C8 C 0.8205(4) 0.4545(3) 0.5945(2) 0.0392(7) Uani 1 1 d . . . . .
C9 C 0.8143(4) 0.5301(4) 0.5187(3) 0.0463(8) Uani 1 1 d . . . . .
H9 H 0.7775 0.6101 0.5237 0.056 Uiso 1 1 calc R U . . .
C10 C 0.8613(4) 0.4884(4) 0.4380(2) 0.0522(10) Uani 1 1 d . . . . .
H10 H 0.8548 0.5397 0.3889 0.063 Uiso 1 1 calc R U . . .
C11 C 0.9185(5) 0.3697(5) 0.4300(3) 0.0567(10) Uani 1 1 d . . . . .
H11 H 0.9553 0.3408 0.3753 0.068 Uiso 1 1 calc R U . . .
C12 C 0.9211(5) 0.2937(4) 0.5031(2) 0.0501(9) Uani 1 1 d . . . . .
H12 H 0.9575 0.2139 0.4970 0.060 Uiso 1 1 calc R U . . .
C13 C 0.8700(4) 0.3346(3) 0.5863(2) 0.0392(7) Uani 1 1 d . . . . .
C14 C 0.5358(4) 0.3739(3) 0.8132(2) 0.0338(6) Uani 1 1 d . . . . .
C15 C 0.4950(4) 0.4212(3) 0.8937(2) 0.0447(8) Uani 1 1 d . . . . .
H15 H 0.5544 0.3860 0.9336 0.054 Uiso 1 1 calc R U . . .
C16 C 0.3688(4) 0.5188(4) 0.9151(3) 0.0517(9) Uani 1 1 d . . . . .
H16 H 0.3438 0.5479 0.9692 0.062 Uiso 1 1 calc R U . . .
C17 C 0.2789(4) 0.5739(4) 0.8565(3) 0.0537(10) Uani 1 1 d . . . . .
H17 H 0.1957 0.6412 0.8701 0.064 Uiso 1 1 calc R U . . .
C18 C 0.3145(4) 0.5278(3) 0.7783(3) 0.0486(8) Uani 1 1 d . . . . .
H18 H 0.2532 0.5639 0.7395 0.058 Uiso 1 1 calc R U . . .
C19 C 0.4413(4) 0.4271(3) 0.7548(2) 0.0398(7) Uani 1 1 d . . . . .
C20 C 0.4604(4) 0.3828(3) 0.6729(2) 0.0421(7) Uani 1 1 d . . . . .
H20 H 0.3974 0.4308 0.6375 0.051 Uiso 1 1 calc R U . . .
C21 C 0.5347(4) 0.2575(3) 0.5642(2) 0.0384(7) Uani 1 1 d . . . . .
C22 C 0.5848(5) 0.3067(4) 0.4853(3) 0.0565(10) Uani 1 1 d . . . . .
H22 H 0.6269 0.3629 0.4815 0.068 Uiso 1 1 calc R U . . .
C23 C 0.5720(6) 0.2714(5) 0.4101(3) 0.0619(11) Uani 1 1 d . . . . .
H23 H 0.6092 0.3017 0.3558 0.074 Uiso 1 1 calc R U . . .
C24 C 0.5046(5) 0.1923(3) 0.4172(2) 0.0487(9) Uani 1 1 d . . . . .
C25 C 0.4474(5) 0.1480(4) 0.4960(3) 0.0529(9) Uani 1 1 d . . . . .
H25 H 0.3968 0.0975 0.4999 0.064 Uiso 1 1 calc R U . . .
C26 C 0.4652(5) 0.1785(3) 0.5700(3) 0.0472(8) Uani 1 1 d . . . . .
H26 H 0.4303 0.1459 0.6239 0.057 Uiso 1 1 calc R U . . .
C27 C 0.6090(5) 0.0733(3) 0.7673(3) 0.0480(8) Uani 1 1 d . . . . .
C28 C 0.8073(5) 0.0462(3) 0.6238(3) 0.0505(9) Uani 1 1 d . . . . .
C29 C 0.9518(6) -0.1199(4) 0.7794(3) 0.0625(12) Uani 1 1 d . . . . .
C30 C 1.0831(5) 0.0398(4) 0.6816(3) 0.0532(10) Uani 1 1 d . . . . .
C31 C 1.1036(6) -0.0150(5) 0.8576(3) 0.0710(13) Uani 1 1 d . . . . .
C32 C 0.7799(5) 0.0668(4) 0.8945(3) 0.0517(9) Uani 1 1 d . . . . .
C33 C 0.8846(4) 0.2624(3) 0.8970(2) 0.0446(8) Uani 1 1 d . . . . .
C34 C 1.0880(5) 0.2441(4) 0.7606(3) 0.0510(9) Uani 1 1 d . . . . .
N1 N 0.8142(3) 0.4587(3) 0.74849(19) 0.0394(6) Uani 1 1 d . . . . .
N2 N 0.5536(3) 0.2853(3) 0.64285(19) 0.0404(6) Uani 1 1 d . . . . .
O1 O 0.8562(5) -0.0236(3) 0.5757(2) 0.0799(11) Uani 1 1 d . . . . .
O2 O 0.5379(5) 0.0218(3) 0.8071(2) 0.0724(10) Uani 1 1 d . . . . .
O3 O 0.9590(7) -0.2085(3) 0.7666(3) 0.1035(16) Uani 1 1 d . . . . .
O4 O 1.1633(4) 0.0421(4) 0.6167(2) 0.0752(10) Uani 1 1 d . . . . .
O5 O 1.1956(6) -0.0415(6) 0.8926(4) 0.127(2) Uani 1 1 d . . . . .
O6 O 0.6828(4) 0.0884(3) 0.9523(2) 0.0700(9) Uani 1 1 d . . . . .
O7 O 1.2116(4) 0.2297(4) 0.7510(3) 0.0815(11) Uani 1 1 d . . . . .
O8 O 0.8836(4) 0.2559(3) 0.96877(19) 0.0650(8) Uani 1 1 d . . . . .
O9 O 0.6597(3) 0.2810(2) 0.79631(15) 0.0374(5) Uani 1 1 d . . . . .
O10 O 0.8724(3) 0.2570(2) 0.65462(15) 0.0404(5) Uani 1 1 d . . . . .
Ru1 Ru 0.88729(3) 0.27060(2) 0.78087(2) 0.03543(10) Uani 1 1 d . . . . .
Ru2 Ru 0.72504(3) 0.15779(2) 0.70412(2) 0.03640(10) Uani 1 1 d . . . . .
Ru3 Ru 0.94827(3) 0.03206(2) 0.79327(2) 0.04326(11) Uani 1 1 d . . . . .

loop_
_atom_site_aniso_label
_atom_site_aniso_U_11
_atom_site_aniso_U_22
_atom_site_aniso_U_33
_atom_site_aniso_U_23
_atom_site_aniso_U_13
_atom_site_aniso_U_12
Br1 0.1290(5) 0.0665(3) 0.0559(3) -0.0128(2) -0.0499(3) -0.0199(3)
Br2 0.1031(4) 0.0911(4) 0.0843(4) -0.0428(3) -0.0092(3) -0.0471(4)
C1 0.0453(18) 0.0452(19) 0.0425(19) -0.0051(15) -0.0068(15) -0.0144(16)
C2 0.055(2) 0.047(2) 0.051(2) -0.0103(17) -0.0010(18) -0.0151(18)
C3 0.071(3) 0.054(2) 0.044(2) -0.0109(17) -0.0045(18) -0.035(2)
C4 0.057(2) 0.060(2) 0.054(2) -0.0022(19) -0.0146(18) -0.031(2)
C5 0.0460(19) 0.046(2) 0.057(2) -0.0079(17) -0.0135(17) -0.0145(16)
C6 0.0426(17) 0.0376(17) 0.0416(18) -0.0046(13) -0.0061(14) -0.0163(14)
C7 0.0392(17) 0.0375(17) 0.0414(18) -0.0021(14) -0.0063(14) -0.0088(14)
C8 0.0338(15) 0.0442(18) 0.0341(16) 0.0006(13) -0.0073(12) -0.0093(13)
C9 0.0386(17) 0.050(2) 0.045(2) 0.0075(16) -0.0123(15) -0.0131(15)
C10 0.0462(19) 0.078(3) 0.0338(18) 0.0136(18) -0.0147(15) -0.027(2)
C11 0.054(2) 0.083(3) 0.0320(18) -0.0062(18) -0.0089(16) -0.023(2)
C12 0.053(2) 0.057(2) 0.0368(18) -0.0106(16) -0.0094(16) -0.0127(18)
C13 0.0340(15) 0.0483(19) 0.0301(15) -0.0020(13) -0.0079(12) -0.0091(14)
C14 0.0342(14) 0.0343(15) 0.0328(15) -0.0063(12) -0.0036(12) -0.0132(12)
C15 0.0435(18) 0.052(2) 0.0382(18) -0.0147(15) -0.0059(14) -0.0136(16)
C16 0.0465(19) 0.060(2) 0.047(2) -0.0262(18) -0.0001(16) -0.0158(18)
C17 0.0396(18) 0.046(2) 0.067(3) -0.0220(18) -0.0025(17) -0.0050(16)
C18 0.0381(17) 0.045(2) 0.057(2) -0.0125(17) -0.0134(16) -0.0035(15)
C19 0.0356(16) 0.0407(17) 0.0420(18) -0.0106(14) -0.0090(13) -0.0093(14)
C20 0.0424(17) 0.0409(18) 0.0414(18) -0.0051(14) -0.0175(14) -0.0067(14)
C21 0.0412(16) 0.0373(16) 0.0354(16) -0.0042(13) -0.0146(13) -0.0076(13)
C22 0.070(3) 0.071(3) 0.045(2) 0.0067(19) -0.0219(19) -0.041(2)
C23 0.075(3) 0.084(3) 0.0330(19) 0.0076(19) -0.0188(19) -0.035(3)
C24 0.062(2) 0.0456(19) 0.0383(18) -0.0096(15) -0.0247(17) -0.0072(17)
C25 0.070(3) 0.0394(18) 0.057(2) -0.0049(16) -0.024(2) -0.0199(18)
C26 0.059(2) 0.045(2) 0.0394(18) -0.0032(15) -0.0106(16) -0.0216(17)
C27 0.065(2) 0.0436(19) 0.0411(19) -0.0080(15) -0.0184(17) -0.0185(18)
C28 0.064(2) 0.0401(19) 0.0412(19) -0.0088(15) -0.0150(17) -0.0075(17)
C29 0.084(3) 0.040(2) 0.050(2) 0.0020(17) -0.015(2) -0.010(2)
C30 0.052(2) 0.049(2) 0.047(2) -0.0056(17) -0.0179(18) 0.0001(17)
C31 0.076(3) 0.077(3) 0.051(3) 0.009(2) -0.031(2) -0.011(3)
C32 0.069(3) 0.045(2) 0.042(2) 0.0000(16) -0.0219(19) -0.0164(18)
C33 0.0473(19) 0.047(2) 0.0378(18) -0.0093(14) -0.0122(14) -0.0107(16)
C34 0.046(2) 0.060(2) 0.043(2) -0.0122(17) -0.0116(16) -0.0116(17)
N1 0.0374(14) 0.0379(15) 0.0397(15) -0.0058(12) -0.0058(11) -0.0107(12)
N2 0.0469(15) 0.0386(15) 0.0361(14) -0.0059(11) -0.0163(12) -0.0099(12)
O1 0.101(3) 0.063(2) 0.064(2) -0.0360(17) -0.0130(19) -0.0075(19)
O2 0.102(3) 0.077(2) 0.0590(19) -0.0009(17) -0.0165(18) -0.056(2)
O3 0.173(5) 0.048(2) 0.080(3) -0.0044(18) -0.012(3) -0.041(3)
O4 0.062(2) 0.084(2) 0.0533(19) -0.0080(17) -0.0017(16) -0.0037(17)
O5 0.111(4) 0.179(6) 0.099(3) 0.030(4) -0.077(3) -0.038(4)
O6 0.076(2) 0.086(2) 0.0409(16) -0.0069(16) -0.0072(16) -0.0243(19)
O7 0.0436(17) 0.117(3) 0.081(2) -0.031(2) -0.0064(16) -0.0204(18)
O8 0.079(2) 0.077(2) 0.0367(15) -0.0119(14) -0.0192(14) -0.0173(17)
O9 0.0377(11) 0.0356(12) 0.0369(12) -0.0105(9) -0.0119(9) -0.0053(9)
O10 0.0479(13) 0.0386(12) 0.0304(11) -0.0045(9) -0.0101(10) -0.0092(10)
Ru1 0.03676(15) 0.03595(16) 0.02967(15) -0.00497(10) -0.00998(10) -0.00597(11)
Ru2 0.04535(17) 0.03043(15) 0.03070(15) -0.00584(10) -0.01373(11) -0.00559(11)
Ru3 0.05162(19) 0.03536(16) 0.03532(16) -0.00092(11) -0.01707(12) -0.00309(12)

loop_
_atom_type_symbol
_atom_type_description
_atom_type_scat_dispersion_real
_atom_type_scat_dispersion_imag
_atom_type_scat_source
Br Br -0.2901 2.4595 'International Tables Vol C Tables 4.2.6.8 and 6.1.1.4'
C C 0.0033 0.0016 'International Tables Vol C Tables 4.2.6.8 and 6.1.1.4'
H H 0.0000 0.0000 'International Tables Vol C Tables 4.2.6.8 and 6.1.1.4'
N N 0.0061 0.0033 'International Tables Vol C Tables 4.2.6.8 and 6.1.1.4'
O O 0.0106 0.0060 'International Tables Vol C Tables 4.2.6.8 and 6.1.1.4'
Ru Ru -1.2594 0.8363 'International Tables Vol C Tables 4.2.6.8 and 6.1.1.4'

loop_
_citation_id
_citation_doi
_citation_year
1 10.1039/D0DT00045K 2020

loop_
_geom_angle_atom_site_label_1
_geom_angle_atom_site_label_2
_geom_angle_atom_site_label_3
_geom_angle
_geom_angle_site_symmetry_1
_geom_angle_site_symmetry_3
_geom_angle_publ_flag
C2 C1 C6 120.8(4) . . ?
C2 C1 H1 119.6 . . ?
C6 C1 H1 119.6 . . ?
C3 C2 C1 118.7(4) . . ?
C3 C2 H2 120.7 . . ?
C1 C2 H2 120.7 . . ?
C2 C3 C4 121.5(4) . . ?
C2 C3 Br2 119.4(3) . . ?
C4 C3 Br2 119.1(3) . . ?
C5 C4 C3 119.5(4) . . ?
C5 C4 H4 120.3 . . ?
C3 C4 H4 120.3 . . ?
C4 C5 C6 120.3(4) . . ?
C4 C5 H5 119.9 . . ?
C6 C5 H5 119.9 . . ?
C5 C6 C1 119.2(3) . . ?
C5 C6 N1 119.5(3) . . ?
C1 C6 N1 121.2(3) . . ?
N1 C7 C8 127.9(3) . . ?
N1 C7 H7 116.0 . . ?
C8 C7 H7 116.0 . . ?
C13 C8 C9 118.6(3) . . ?
C13 C8 C7 125.3(3) . . ?
C9 C8 C7 115.7(3) . . ?
C10 C9 C8 121.5(4) . . ?
C10 C9 H9 119.2 . . ?
C8 C9 H9 119.2 . . ?
C9 C10 C11 119.5(4) . . ?
C9 C10 H10 120.2 . . ?
C11 C10 H10 120.2 . . ?
C12 C11 C10 120.2(4) . . ?
C12 C11 H11 119.9 . . ?
C10 C11 H11 119.9 . . ?
C11 C12 C13 121.1(4) . . ?
C11 C12 H12 119.4 . . ?
C13 C12 H12 119.4 . . ?
O10 C13 C8 122.8(3) . . ?
O10 C13 C12 118.4(3) . . ?
C8 C13 C12 118.8(3) . . ?
O9 C14 C15 118.5(3) . . ?
O9 C14 C19 123.4(3) . . ?
C15 C14 C19 118.1(3) . . ?
C16 C15 C14 121.6(4) . . ?
C16 C15 H15 119.2 . . ?
C14 C15 H15 119.2 . . ?
C15 C16 C17 120.4(4) . . ?
C15 C16 H16 119.8 . . ?
C17 C16 H16 119.8 . . ?
C18 C17 C16 119.0(4) . . ?
C18 C17 H17 120.5 . . ?
C16 C17 H17 120.5 . . ?
C17 C18 C19 122.0(4) . . ?
C17 C18 H18 119.0 . . ?
C19 C18 H18 119.0 . . ?
C14 C19 C18 118.8(3) . . ?
C14 C19 C20 124.8(3) . . ?
C18 C19 C20 116.4(3) . . ?
N2 C20 C19 128.0(3) . . ?
N2 C20 H20 116.0 . . ?
C19 C20 H20 116.0 . . ?
C22 C21 C26 120.3(3) . . ?
C22 C21 N2 121.4(3) . . ?
C26 C21 N2 118.3(3) . . ?
C21 C22 C23 119.2(4) . . ?
C21 C22 H22 120.4 . . ?
C23 C22 H22 120.4 . . ?
C24 C23 C22 119.5(4) . . ?
C24 C23 H23 120.2 . . ?
C22 C23 H23 120.2 . . ?
C25 C24 C23 121.2(4) . . ?
C25 C24 Br1 118.9(3) . . ?
C23 C24 Br1 119.9(3) . . ?
C24 C25 C26 119.5(4) . . ?
C24 C25 H25 120.2 . . ?
C26 C25 H25 120.2 . . ?
C25 C26 C21 120.0(4) . . ?
C25 C26 H26 120.0 . . ?
C21 C26 H26 120.0 . . ?
O2 C27 Ru2 179.1(3) . . ?
O1 C28 Ru2 178.6(4) . . ?
O3 C29 Ru3 176.0(5) . . ?
O4 C30 Ru3 178.6(4) . . ?
O5 C31 Ru3 178.1(6) . . ?
O6 C32 Ru3 179.0(4) . . ?
O8 C33 Ru1 179.2(4) . . ?
O7 C34 Ru1 177.2(4) . . ?
C7 N1 C6 115.8(3) . . ?
C7 N1 Ru1 125.3(3) . . ?
C6 N1 Ru1 118.9(2) . . ?
C20 N2 C21 115.8(3) . . ?
C20 N2 Ru2 125.8(2) . . ?
C21 N2 Ru2 118.3(2) . . ?
C14 O9 Ru2 129.5(2) . . ?
C14 O9 Ru1 127.4(2) . . ?
Ru2 O9 Ru1 92.27(9) . . ?
C13 O10 Ru1 129.0(2) . . ?
C13 O10 Ru2 127.9(2) . . ?
Ru1 O10 Ru2 91.70(9) . . ?
C34 Ru1 C33 86.45(17) . . ?
C34 Ru1 O10 99.64(14) . . ?
C33 Ru1 O10 169.67(14) . . ?
C34 Ru1 O9 172.44(14) . . ?
C33 Ru1 O9 97.32(14) . . ?
O10 Ru1 O9 75.70(9) . . ?
C34 Ru1 N1 96.95(16) . . ?
C33 Ru1 N1 101.77(14) . . ?
O10 Ru1 N1 85.86(10) . . ?
O9 Ru1 N1 88.72(10) . . ?
C34 Ru1 Ru3 90.17(14) . . ?
C33 Ru1 Ru3 89.34(12) . . ?
O10 Ru1 Ru3 82.36(7) . . ?
O9 Ru1 Ru3 83.35(6) . . ?
N1 Ru1 Ru3 167.12(8) . . ?
C34 Ru1 Ru2 129.50(13) . . ?
C33 Ru1 Ru2 124.90(13) . . ?
O10 Ru1 Ru2 44.97(7) . . ?
O9 Ru1 Ru2 43.17(6) . . ?
N1 Ru1 Ru2 111.10(8) . . ?
Ru3 Ru1 Ru2 56.450(9) . . ?
C28 Ru2 C27 88.09(18) . . ?
C28 Ru2 O9 172.66(15) . . ?
C27 Ru2 O9 96.20(13) . . ?
C28 Ru2 N2 99.52(15) . . ?
C27 Ru2 N2 96.51(15) . . ?
O9 Ru2 N2 85.95(10) . . ?
C28 Ru2 O10 99.38(16) . . ?
C27 Ru2 O10 168.40(13) . . ?
O9 Ru2 O10 75.49(9) . . ?
N2 Ru2 O10 91.03(11) . . ?
C28 Ru2 Ru3 89.78(13) . . ?
C27 Ru2 Ru3 89.96(13) . . ?
O9 Ru2 Ru3 84.29(6) . . ?
N2 Ru2 Ru3 168.82(8) . . ?
O10 Ru2 Ru3 81.26(6) . . ?
C28 Ru2 Ru1 128.20(14) . . ?
C27 Ru2 Ru1 125.16(11) . . ?
O9 Ru2 Ru1 44.56(6) . . ?
N2 Ru2 Ru1 112.50(8) . . ?
O10 Ru2 Ru1 43.33(6) . . ?
Ru3 Ru2 Ru1 56.423(10) . . ?
C29 Ru3 C30 93.8(2) . . ?
C29 Ru3 C31 98.8(2) . . ?
C30 Ru3 C31 94.2(2) . . ?
C29 Ru3 C32 96.5(2) . . ?
C30 Ru3 C32 164.25(17) . . ?
C31 Ru3 C32 95.9(2) . . ?
C29 Ru3 Ru1 163.33(15) . . ?
C30 Ru3 Ru1 82.77(13) . . ?
C31 Ru3 Ru1 97.72(18) . . ?
C32 Ru3 Ru1 83.94(12) . . ?
C29 Ru3 Ru2 96.34(15) . . ?
C30 Ru3 Ru2 84.14(12) . . ?
C31 Ru3 Ru2 164.85(18) . . ?
C32 Ru3 Ru2 82.92(12) . . ?
Ru1 Ru3 Ru2 67.127(10) . . ?

loop_
_geom_bond_atom_site_label_1
_geom_bond_atom_site_label_2
_geom_bond_distance
_geom_bond_site_symmetry_2
_geom_bond_publ_flag
Br1 C24 1.899(3) . ?
Br2 C3 1.899(4) . ?
C1 C2 1.392(6) . ?
C1 C6 1.387(5) . ?
C1 H1 0.9300 . ?
C2 C3 1.376(6) . ?
C2 H2 0.9300 . ?
C3 C4 1.381(7) . ?
C4 C5 1.381(6) . ?
C4 H4 0.9300 . ?
C5 C6 1.392(5) . ?
C5 H5 0.9300 . ?
C6 N1 1.439(4) . ?
C7 N1 1.286(5) . ?
C7 C8 1.457(5) . ?
C7 H7 0.9300 . ?
C8 C13 1.399(5) . ?
C8 C9 1.412(5) . ?
C9 C10 1.370(6) . ?
C9 H9 0.9300 . ?
C10 C11 1.381(7) . ?
C10 H10 0.9300 . ?
C11 C12 1.382(6) . ?
C11 H11 0.9300 . ?
C12 C13 1.400(5) . ?
C12 H12 0.9300 . ?
C13 O10 1.338(4) . ?
C14 O9 1.326(4) . ?
C14 C15 1.402(5) . ?
C14 C19 1.412(5) . ?
C15 C16 1.379(5) . ?
C15 H15 0.9300 . ?
C16 C17 1.389(6) . ?
C16 H16 0.9300 . ?
C17 C18 1.369(6) . ?
C17 H17 0.9300 . ?
C18 C19 1.411(5) . ?
C18 H18 0.9300 . ?
C19 C20 1.447(5) . ?
C20 N2 1.286(5) . ?
C20 H20 0.9300 . ?
C21 C22 1.365(6) . ?
C21 C26 1.382(5) . ?
C21 N2 1.440(4) . ?
C22 C23 1.404(6) . ?
C22 H22 0.9300 . ?
C23 C24 1.362(6) . ?
C23 H23 0.9300 . ?
C24 C25 1.361(6) . ?
C25 C26 1.379(5) . ?
C25 H25 0.9300 . ?
C26 H26 0.9300 . ?
C27 O2 1.135(5) . ?
C27 Ru2 1.846(4) . ?
C28 O1 1.133(5) . ?
C28 Ru2 1.847(4) . ?
C29 O3 1.128(6) . ?
C29 Ru3 1.928(5) . ?
C30 O4 1.131(5) . ?
C30 Ru3 1.939(5) . ?
C31 O5 1.115(6) . ?
C31 Ru3 1.939(5) . ?
C32 O6 1.123(5) . ?
C32 Ru3 1.958(5) . ?
C33 O8 1.140(5) . ?
C33 Ru1 1.845(4) . ?
C34 O7 1.140(5) . ?
C34 Ru1 1.834(4) . ?
N1 Ru1 2.189(3) . ?
N2 Ru2 2.171(3) . ?
O9 Ru2 2.106(2) . ?
O9 Ru1 2.159(2) . ?
O10 Ru1 2.111(2) . ?
O10 Ru2 2.174(3) . ?
Ru1 Ru3 2.7806(4) . ?
Ru2 Ru3 2.7815(4) . ?
